data_7159955
loop_
_publ_author_name
'Biswas, Subrata'
'Roy, Arnab'
'Duari, Surajit'
'Maity, Srabani'
'Elsharif, Asma M.'
'Biswas, Srijit'

_publ_section_title
;
 Br&#xf8;nsted acid-catalyzed regioselective ring opening of
 2<i>H</i>-azirines by 2-mercaptopyridines and related heterocycles; one
 pot access to imidazo[1,2-<i>a</i>]pyridines and
 imidazo[2,1-<i>b</i>]thiazoles.
;
_journal_issue 23
_journal_name_full 'Organic &amp; biomolecular chemistry'
_journal_page_first 4697
_journal_page_last 4703
_journal_paper_doi 10.1039/d4ob00410h
_journal_volume 22
_journal_year 2024
_chemical_formula_moiety 'C14 H11 Cl N2'
_chemical_formula_sum 'C14 H11 Cl N2'
_chemical_formula_weight 242.69
_space_group_crystal_system orthorhombic
_space_group_IT_number 33
_space_group_name_Hall 'P 2c -2n'
_space_group_name_H-M_alt 'P n a 21'
_atom_sites_solution_hydrogens geom
_atom_sites_solution_primary dual
_audit_creation_date 2023-09-11
_audit_creation_method
;
Olex2 1.5
(compiled 2021.12.09 svn.r5202d8cf for OlexSys, GUI svn.r6439)
;
_audit_update_record
;
2023-09-21 deposited with the CCDC.	2024-05-22 downloaded from the CCDC.
;
_cell_angle_alpha 90
_cell_angle_beta 90
_cell_angle_gamma 90
_cell_formula_units_Z 8
_cell_length_a 21.144(7)
_cell_length_b 7.159(2)
_cell_length_c 15.509(5)
_cell_measurement_reflns_used 9440
_cell_measurement_temperature 293.15
_cell_measurement_theta_max 27.04
_cell_measurement_theta_min 2.33
_cell_volume 2347.6(13)
_computing_cell_refinement 'SAINT V8.38A (Bruker, 2018)'
_computing_data_reduction 'SAINT V8.38A (Bruker, 2018)'
_computing_molecular_graphics 'Olex2 1.5 (Dolomanov et al., 2009)'
_computing_publication_material 'Olex2 1.5 (Dolomanov et al., 2009)'
_computing_structure_refinement 'XL  (Sheldrick, 2008)'
_computing_structure_solution 'SHELXT 2014/5 (Sheldrick, 2014)'
_diffrn_ambient_temperature 293.15
_diffrn_measured_fraction_theta_full 0.989
_diffrn_measured_fraction_theta_max 0.991
_diffrn_measurement_device_type 'Bruker APEX-II CCD'
_diffrn_measurement_method '\f and \w scans'
_diffrn_radiation_type MoK\a
_diffrn_radiation_wavelength 0.71073
_diffrn_reflns_av_R_equivalents 0.0921
_diffrn_reflns_av_unetI/netI 0.0707
_diffrn_reflns_Laue_measured_fraction_full 0.989
_diffrn_reflns_Laue_measured_fraction_max 0.991
_diffrn_reflns_limit_h_max 27
_diffrn_reflns_limit_h_min -27
_diffrn_reflns_limit_k_max 7
_diffrn_reflns_limit_k_min -9
_diffrn_reflns_limit_l_max 19
_diffrn_reflns_limit_l_min -19
_diffrn_reflns_number 24620
_diffrn_reflns_point_group_measured_fraction_full 0.983
_diffrn_reflns_point_group_measured_fraction_max 0.982
_diffrn_reflns_theta_full 25.242
_diffrn_reflns_theta_max 27.154
_diffrn_reflns_theta_min 2.332
_diffrn_source_current 1.0
_diffrn_source_power 0.05
_diffrn_source_voltage 50.0
_diffrn_standards_number 0
_exptl_absorpt_coefficient_mu 0.302
_exptl_absorpt_correction_T_max 0.7455
_exptl_absorpt_correction_T_min 0.4219
_exptl_absorpt_correction_type none
_exptl_absorpt_process_details
;
SADABS-2016/2 (Bruker,2016/2) was used for absorption correction.
wR2(int) was 0.1645 before and 0.0976 after correction.
The Ratio of minimum to maximum transmission is 0.5659.
The \l/2 correction factor is Not present.
;
_exptl_crystal_colour 'clear reddish white'
_exptl_crystal_colour_lustre clear
_exptl_crystal_colour_modifier reddish
_exptl_crystal_colour_primary white
_exptl_crystal_density_diffrn 1.373
_exptl_crystal_description needle
_exptl_crystal_F_000 1008
_exptl_crystal_recrystallization_method 'Re-crystallisation from solvent: Ethylacetate, Hexane'
_exptl_crystal_size_max 0.6
_exptl_crystal_size_mid 0.2
_exptl_crystal_size_min 0.15
_refine_diff_density_max 0.220
_refine_diff_density_min -0.267
_refine_diff_density_rms 0.053
_refine_ls_abs_structure_details
;
 Flack x determined using 1469 quotients [(I+)-(I-)]/[(I+)+(I-)]
 (Parsons, Flack and Wagner, Acta Cryst. B69 (2013) 249-259).
;
_refine_ls_abs_structure_Flack 0.27(4)
_refine_ls_extinction_method none
_refine_ls_goodness_of_fit_ref 1.063
_refine_ls_hydrogen_treatment constr
_refine_ls_matrix_type full
_refine_ls_number_parameters 309
_refine_ls_number_reflns 5109
_refine_ls_number_restraints 1
_refine_ls_restrained_S_all 1.063
_refine_ls_R_factor_all 0.0671
_refine_ls_R_factor_gt 0.0470
_refine_ls_shift/su_max 0.000
_refine_ls_shift/su_mean 0.000
_refine_ls_structure_factor_coef Fsqd
_refine_ls_weighting_details 'w=1/[\s^2^(Fo^2^)+(0.0667P)^2^] where P=(Fo^2^+2Fc^2^)/3'
_refine_ls_weighting_scheme calc
_refine_ls_wR_factor_gt 0.1148
_refine_ls_wR_factor_ref 0.1299
_reflns_Friedel_coverage 0.911
_reflns_Friedel_fraction_full 0.977
_reflns_Friedel_fraction_max 0.973
_reflns_number_gt 3916
_reflns_number_total 5109
_reflns_threshold_expression 'I > 2\s(I)'
_cod_data_source_file d4ob00410h2.cif
_cod_data_source_block os
_cod_depositor_comments
;

2024-06-28
Z value and formula fixed to values more according to usual
chemical conventions.                 miguel

 Adding full bibliography for 7159955.cif.
;
_cod_original_cell_volume 2347.4(13)
_cod_original_formula_moiety '2(C14 H11 Cl N2)'
_cod_original_formula_sum 'C28 H22 Cl2 N4'
_cod_original_formula_units_Z 4
_cod_original_formula_weight 485.39
_cod_database_code 7159955
_shelx_shelxl_version_number 2016/6
_shelx_space_group_comment
;
The symmetry employed for this shelxl refinement is uniquely defined
by the following loop, which should always be used as a source of
symmetry information in preference to the above space-group names.
They are only intended as comments.
;
_shelx_estimated_absorpt_t_max 0.956
_shelx_estimated_absorpt_t_min 0.840
_olex2_refinement_description
;
1. Fixed Uiso
 At 1.2 times of:
  All C(H) groups
 At 1.5 times of:
  All C(H,H,H) groups
2.a Aromatic/amide H refined with riding coordinates:
 C2(H2), C3(H3), C4(H4), C5(H5), C9(H9), C10(H10), C12(H12), C13(H13),
 C16(H16), C17(H17), C18(H18), C19(H19), C23(H23), C24(H24), C26(H26), C27(H27)
2.b Idealised Me refined as rotating group:
 C14(H14A,H14B,H14C), C28(H28A,H28B,H28C)
;
_olex2_submission_special_instructions 'No special instructions were received'

loop_
_space_group_symop_operation_xyz
'x, y, z'
'-x, -y, z+1/2'
'x+1/2, -y+1/2, z'
'-x+1/2, y+1/2, z+1/2'

loop_
_atom_site_label
_atom_site_type_symbol
_atom_site_fract_x
_atom_site_fract_y
_atom_site_fract_z
_atom_site_U_iso_or_equiv
_atom_site_adp_type
_atom_site_occupancy
_atom_site_site_symmetry_order
_atom_site_calc_flag
_atom_site_refinement_flags_posn
_atom_site_refinement_flags_adp
_atom_site_refinement_flags_occupancy
_atom_site_disorder_assembly
_atom_site_disorder_group
Cl1 Cl 0.13107(5) 0.85277(16) 0.34378(9) 0.0662(4) Uani 1 1 d . . . . .
N1 N 0.38713(14) 0.7793(4) 0.6065(2) 0.0431(8) Uani 1 1 d . . . . .
N2 N 0.48479(14) 0.8201(4) 0.5528(2) 0.0382(7) Uani 1 1 d . . . . .
C1 C 0.44819(17) 0.7824(5) 0.6265(3) 0.0408(9) Uani 1 1 d . . . . .
C2 C 0.4799(2) 0.7537(6) 0.7054(4) 0.0525(11) Uani 1 1 d . . . . .
H2 H 0.456941 0.724982 0.754856 0.063 Uiso 1 1 calc R U . . .
C3 C 0.5442(2) 0.7678(6) 0.7094(3) 0.0553(11) Uani 1 1 d . . . . .
H3 H 0.564930 0.750632 0.761660 0.066 Uiso 1 1 calc R U . . .
C4 C 0.5793(2) 0.8086(6) 0.6341(3) 0.0564(12) Uani 1 1 d . . . . .
H4 H 0.623086 0.819019 0.637296 0.068 Uiso 1 1 calc R U . . .
C5 C 0.54979(18) 0.8327(5) 0.5575(3) 0.0474(10) Uani 1 1 d . . . . .
H5 H 0.573272 0.857639 0.508129 0.057 Uiso 1 1 calc R U . . .
C6 C 0.44392(16) 0.8405(4) 0.4845(3) 0.0379(8) Uani 1 1 d . . . . .
C7 C 0.38446(17) 0.8145(5) 0.5192(3) 0.0374(8) Uani 1 1 d . . . . .
C8 C 0.32273(18) 0.8227(5) 0.4752(3) 0.0378(8) Uani 1 1 d . . . . .
C9 C 0.31581(19) 0.7788(6) 0.3881(3) 0.0487(10) Uani 1 1 d . . . . .
H9 H 0.351107 0.742313 0.356568 0.058 Uiso 1 1 calc R U . . .
C10 C 0.25731(18) 0.7885(6) 0.3475(4) 0.0532(11) Uani 1 1 d . . . . .
H10 H 0.253331 0.759408 0.289284 0.064 Uiso 1 1 calc R U . . .
C11 C 0.20508(17) 0.8422(5) 0.3953(3) 0.0456(10) Uani 1 1 d . . . . .
C12 C 0.20961(17) 0.8837(6) 0.4818(3) 0.0483(10) Uani 1 1 d . . . . .
H12 H 0.173901 0.917083 0.513243 0.058 Uiso 1 1 calc R U . . .
C13 C 0.26857(17) 0.8749(5) 0.5212(3) 0.0452(9) Uani 1 1 d . . . . .
H13 H 0.272125 0.904247 0.579392 0.054 Uiso 1 1 calc R U . . .
C14 C 0.46732(19) 0.8902(6) 0.3966(3) 0.0535(10) Uani 1 1 d . . . . .
H14A H 0.504443 0.966706 0.401528 0.080 Uiso 1 1 calc R U . . .
H14B H 0.435062 0.957755 0.366121 0.080 Uiso 1 1 calc R U . . .
H14C H 0.477508 0.778203 0.365493 0.080 Uiso 1 1 calc R U . . .
Cl2 Cl 0.61694(5) 0.31086(17) 0.65982(9) 0.0683(4) Uani 1 1 d . . . . .
N3 N 0.36109(15) 0.2962(5) 0.3944(3) 0.0461(8) Uani 1 1 d . . . . .
N4 N 0.26402(14) 0.3423(4) 0.4483(2) 0.0399(7) Uani 1 1 d . . . . .
C15 C 0.29992(17) 0.3093(5) 0.3749(3) 0.0422(9) Uani 1 1 d . . . . .
C16 C 0.2682(2) 0.2941(7) 0.2949(3) 0.0568(11) Uani 1 1 d . . . . .
H16 H 0.291001 0.270237 0.244737 0.068 Uiso 1 1 calc R U . . .
C17 C 0.2042(2) 0.3145(6) 0.2916(3) 0.0595(12) Uani 1 1 d . . . . .
H17 H 0.183199 0.306288 0.239010 0.071 Uiso 1 1 calc R U . . .
C18 C 0.16971(19) 0.3482(6) 0.3679(3) 0.0519(11) Uani 1 1 d . . . . .
H18 H 0.126015 0.361633 0.365116 0.062 Uiso 1 1 calc R U . . .
C19 C 0.19901(17) 0.3610(5) 0.4447(3) 0.0463(9) Uani 1 1 d . . . . .
H19 H 0.175823 0.382309 0.494695 0.056 Uiso 1 1 calc R U . . .
C20 C 0.30505(17) 0.3495(5) 0.5180(3) 0.0393(8) Uani 1 1 d . . . . .
C21 C 0.36407(18) 0.3197(5) 0.4827(3) 0.0384(8) Uani 1 1 d . . . . .
C22 C 0.42589(17) 0.3153(5) 0.5269(3) 0.0385(9) Uani 1 1 d . . . . .
C23 C 0.48072(16) 0.3648(5) 0.4827(3) 0.0441(9) Uani 1 1 d . . . . .
H23 H 0.477889 0.400333 0.425173 0.053 Uiso 1 1 calc R U . . .
C24 C 0.53961(18) 0.3622(5) 0.5226(3) 0.0490(10) Uani 1 1 d . . . . .
H24 H 0.575877 0.394382 0.492085 0.059 Uiso 1 1 calc R U . . .
C25 C 0.54327(18) 0.3112(5) 0.6082(3) 0.0468(10) Uani 1 1 d . . . . .
C26 C 0.49017(16) 0.2583(6) 0.6539(4) 0.0506(11) Uani 1 1 d . . . . .
H26 H 0.493410 0.221699 0.711240 0.061 Uiso 1 1 calc R U . . .
C27 C 0.43180(18) 0.2606(5) 0.6127(3) 0.0449(10) Uani 1 1 d . . . . .
H27 H 0.395878 0.224763 0.643116 0.054 Uiso 1 1 calc R U . . .
C28 C 0.28220(17) 0.3932(6) 0.6061(3) 0.0523(10) Uani 1 1 d . . . . .
H28A H 0.247732 0.480182 0.602732 0.078 Uiso 1 1 calc R U . . .
H28B H 0.315995 0.447168 0.639124 0.078 Uiso 1 1 calc R U . . .
H28C H 0.268069 0.280502 0.633616 0.078 Uiso 1 1 calc R U . . .

loop_
_atom_site_aniso_label
_atom_site_aniso_U_11
_atom_site_aniso_U_22
_atom_site_aniso_U_33
_atom_site_aniso_U_23
_atom_site_aniso_U_13
_atom_site_aniso_U_12
Cl1 0.0457(5) 0.0849(7) 0.0680(8) 0.0036(7) -0.0204(6) -0.0013(5)
N1 0.0384(16) 0.0579(17) 0.033(2) 0.0010(15) -0.0022(15) 0.0039(13)
N2 0.0350(15) 0.0459(14) 0.0336(18) -0.0048(13) -0.0034(14) 0.0052(12)
C1 0.043(2) 0.0497(19) 0.030(2) -0.0020(16) -0.0008(17) 0.0020(14)
C2 0.057(2) 0.066(2) 0.035(3) -0.005(2) -0.010(2) 0.0066(19)
C3 0.057(2) 0.066(2) 0.043(3) -0.011(2) -0.015(2) 0.012(2)
C4 0.040(2) 0.063(2) 0.066(3) -0.010(2) -0.015(2) 0.0040(16)
C5 0.037(2) 0.059(2) 0.046(3) -0.0034(18) 0.0026(19) 0.0028(15)
C6 0.0362(18) 0.0457(18) 0.032(2) 0.0003(15) 0.0011(16) 0.0037(13)
C7 0.0393(18) 0.0443(16) 0.029(2) -0.0017(15) -0.0022(17) 0.0041(14)
C8 0.0389(19) 0.0430(17) 0.032(2) -0.0001(16) -0.0007(16) 0.0001(13)
C9 0.045(2) 0.066(2) 0.035(3) -0.001(2) 0.000(2) 0.0023(17)
C10 0.052(2) 0.072(2) 0.035(3) -0.001(2) -0.007(2) -0.0029(18)
C11 0.039(2) 0.0485(18) 0.049(3) 0.0066(17) -0.014(2) -0.0011(15)
C12 0.0370(19) 0.060(2) 0.048(3) -0.0005(19) -0.0010(18) 0.0051(16)
C13 0.0409(19) 0.0579(19) 0.037(2) -0.0034(18) -0.0006(17) 0.0048(16)
C14 0.046(2) 0.073(3) 0.041(2) 0.007(2) 0.0041(19) 0.0013(18)
Cl2 0.0465(5) 0.0871(7) 0.0713(9) -0.0034(7) -0.0225(6) 0.0062(5)
N3 0.0412(16) 0.0643(19) 0.033(2) -0.0037(16) 0.0004(16) 0.0027(14)
N4 0.0361(16) 0.0487(15) 0.0349(19) -0.0003(14) -0.0027(14) -0.0027(11)
C15 0.041(2) 0.057(2) 0.029(2) -0.0023(17) -0.0023(17) 0.0015(16)
C16 0.055(3) 0.082(3) 0.033(3) -0.003(2) -0.006(2) 0.001(2)
C17 0.056(3) 0.078(3) 0.044(3) -0.002(2) -0.018(2) -0.004(2)
C18 0.038(2) 0.064(2) 0.054(3) 0.0030(19) -0.012(2) -0.0056(16)
C19 0.0333(19) 0.0553(19) 0.050(3) 0.0001(19) -0.0021(18) -0.0009(15)
C20 0.0366(18) 0.0500(18) 0.031(2) -0.0017(15) -0.0036(16) -0.0037(14)
C21 0.0376(19) 0.0469(18) 0.031(2) 0.0001(16) 0.0014(17) -0.0012(13)
C22 0.0385(19) 0.0400(16) 0.037(2) -0.0045(16) -0.0029(17) -0.0013(13)
C23 0.0404(19) 0.056(2) 0.036(2) 0.0012(17) -0.0002(17) -0.0017(15)
C24 0.040(2) 0.058(2) 0.049(3) 0.000(2) 0.0041(18) -0.0036(16)
C25 0.0365(19) 0.0522(19) 0.052(3) -0.0043(19) -0.0086(19) 0.0061(14)
C26 0.050(2) 0.062(2) 0.039(3) 0.001(2) -0.006(2) 0.0075(16)
C27 0.040(2) 0.056(2) 0.038(3) 0.0045(19) 0.000(2) 0.0011(15)
C28 0.045(2) 0.073(2) 0.039(2) -0.009(2) 0.0022(19) -0.0006(18)

loop_
_atom_type_symbol
_atom_type_description
_atom_type_scat_dispersion_real
_atom_type_scat_dispersion_imag
_atom_type_scat_source
C C 0.0033 0.0016 'International Tables Vol C Tables 4.2.6.8 and 6.1.1.4'
H H 0.0000 0.0000 'International Tables Vol C Tables 4.2.6.8 and 6.1.1.4'
Cl Cl 0.1484 0.1585 'International Tables Vol C Tables 4.2.6.8 and 6.1.1.4'
N N 0.0061 0.0033 'International Tables Vol C Tables 4.2.6.8 and 6.1.1.4'

loop_
_geom_angle_atom_site_label_1
_geom_angle_atom_site_label_2
_geom_angle_atom_site_label_3
_geom_angle
_geom_angle_site_symmetry_1
_geom_angle_site_symmetry_3
_geom_angle_publ_flag
C1 N1 C7 105.4(3) . . ?
C5 N2 C1 121.2(4) . . ?
C6 N2 C1 107.5(3) . . ?
C6 N2 C5 131.3(4) . . ?
N1 C1 N2 110.4(3) . . ?
N1 C1 C2 131.5(4) . . ?
N2 C1 C2 118.1(3) . . ?
C1 C2 H2 120.0 . . ?
C3 C2 C1 120.1(5) . . ?
C3 C2 H2 120.0 . . ?
C2 C3 H3 119.9 . . ?
C2 C3 C4 120.1(5) . . ?
C4 C3 H3 119.9 . . ?
C3 C4 H4 119.7 . . ?
C5 C4 C3 120.6(4) . . ?
C5 C4 H4 119.7 . . ?
N2 C5 H5 120.1 . . ?
C4 C5 N2 119.8(4) . . ?
C4 C5 H5 120.1 . . ?
N2 C6 C7 104.9(3) . . ?
N2 C6 C14 121.4(3) . . ?
C7 C6 C14 133.7(4) . . ?
N1 C7 C6 111.8(3) . . ?
N1 C7 C8 119.9(3) . . ?
C6 C7 C8 128.3(4) . . ?
C9 C8 C7 122.2(3) . . ?
C9 C8 C13 117.9(4) . . ?
C13 C8 C7 119.9(4) . . ?
C8 C9 H9 119.3 . . ?
C10 C9 C8 121.4(4) . . ?
C10 C9 H9 119.3 . . ?
C9 C10 H10 120.6 . . ?
C11 C10 C9 118.7(5) . . ?
C11 C10 H10 120.6 . . ?
C10 C11 Cl1 118.6(4) . . ?
C12 C11 Cl1 119.7(3) . . ?
C12 C11 C10 121.7(4) . . ?
C11 C12 H12 120.6 . . ?
C11 C12 C13 118.7(4) . . ?
C13 C12 H12 120.6 . . ?
C8 C13 H13 119.3 . . ?
C12 C13 C8 121.5(4) . . ?
C12 C13 H13 119.3 . . ?
C6 C14 H14A 109.5 . . ?
C6 C14 H14B 109.5 . . ?
C6 C14 H14C 109.5 . . ?
H14A C14 H14B 109.5 . . ?
H14A C14 H14C 109.5 . . ?
H14B C14 H14C 109.5 . . ?
C15 N3 C21 105.1(3) . . ?
C19 N4 C15 121.8(4) . . ?
C19 N4 C20 130.5(4) . . ?
C20 N4 C15 107.7(3) . . ?
N3 C15 N4 111.0(4) . . ?
N3 C15 C16 130.8(4) . . ?
N4 C15 C16 118.3(3) . . ?
C15 C16 H16 120.2 . . ?
C17 C16 C15 119.6(5) . . ?
C17 C16 H16 120.2 . . ?
C16 C17 H17 120.0 . . ?
C16 C17 C18 120.0(4) . . ?
C18 C17 H17 120.0 . . ?
C17 C18 H18 119.5 . . ?
C19 C18 C17 121.1(4) . . ?
C19 C18 H18 119.5 . . ?
N4 C19 H19 120.4 . . ?
C18 C19 N4 119.2(4) . . ?
C18 C19 H19 120.4 . . ?
N4 C20 C28 121.5(3) . . ?
C21 C20 N4 104.5(3) . . ?
C21 C20 C28 133.9(4) . . ?
N3 C21 C22 119.9(3) . . ?
C20 C21 N3 111.8(3) . . ?
C20 C21 C22 128.3(4) . . ?
C23 C22 C21 120.2(4) . . ?
C23 C22 C27 117.8(4) . . ?
C27 C22 C21 121.9(3) . . ?
C22 C23 H23 119.2 . . ?
C24 C23 C22 121.6(4) . . ?
C24 C23 H23 119.2 . . ?
C23 C24 H24 120.6 . . ?
C25 C24 C23 118.8(4) . . ?
C25 C24 H24 120.6 . . ?
C24 C25 Cl2 119.4(3) . . ?
C24 C25 C26 121.4(4) . . ?
C26 C25 Cl2 119.2(4) . . ?
C25 C26 H26 120.6 . . ?
C25 C26 C27 118.9(5) . . ?
C27 C26 H26 120.6 . . ?
C22 C27 H27 119.3 . . ?
C26 C27 C22 121.5(4) . . ?
C26 C27 H27 119.3 . . ?
C20 C28 H28A 109.5 . . ?
C20 C28 H28B 109.5 . . ?
C20 C28 H28C 109.5 . . ?
H28A C28 H28B 109.5 . . ?
H28A C28 H28C 109.5 . . ?
H28B C28 H28C 109.5 . . ?

loop_
_geom_bond_atom_site_label_1
_geom_bond_atom_site_label_2
_geom_bond_distance
_geom_bond_site_symmetry_2
_geom_bond_publ_flag
Cl1 C11 1.759(4) . ?
N1 C1 1.328(4) . ?
N1 C7 1.378(6) . ?
N2 C1 1.406(5) . ?
N2 C5 1.379(5) . ?
N2 C6 1.376(5) . ?
C1 C2 1.411(6) . ?
C2 H2 0.9300 . ?
C2 C3 1.364(5) . ?
C3 H3 0.9300 . ?
C3 C4 1.414(7) . ?
C4 H4 0.9300 . ?
C4 C5 1.353(7) . ?
C5 H5 0.9300 . ?
C6 C7 1.381(5) . ?
C6 C14 1.493(6) . ?
C7 C8 1.474(5) . ?
C8 C9 1.393(6) . ?
C8 C13 1.400(5) . ?
C9 H9 0.9300 . ?
C9 C10 1.390(6) . ?
C10 H10 0.9300 . ?
C10 C11 1.385(6) . ?
C11 C12 1.377(6) . ?
C12 H12 0.9300 . ?
C12 C13 1.389(5) . ?
C13 H13 0.9300 . ?
C14 H14A 0.9600 . ?
C14 H14B 0.9600 . ?
C14 H14C 0.9600 . ?
Cl2 C25 1.752(4) . ?
N3 C15 1.331(5) . ?
N3 C21 1.382(6) . ?
N4 C15 1.388(5) . ?
N4 C19 1.382(5) . ?
N4 C20 1.387(5) . ?
C15 C16 1.415(6) . ?
C16 H16 0.9300 . ?
C16 C17 1.363(6) . ?
C17 H17 0.9300 . ?
C17 C18 1.411(7) . ?
C18 H18 0.9300 . ?
C18 C19 1.345(6) . ?
C19 H19 0.9300 . ?
C20 C21 1.380(5) . ?
C20 C28 1.483(6) . ?
C21 C22 1.476(5) . ?
C22 C23 1.392(5) . ?
C22 C27 1.393(7) . ?
C23 H23 0.9300 . ?
C23 C24 1.390(5) . ?
C24 H24 0.9300 . ?
C24 C25 1.379(7) . ?
C25 C26 1.381(6) . ?
C26 H26 0.9300 . ?
C26 C27 1.390(5) . ?
C27 H27 0.9300 . ?
C28 H28A 0.9600 . ?
C28 H28B 0.9600 . ?
C28 H28C 0.9600 . ?

loop_
_geom_torsion_atom_site_label_1
_geom_torsion_atom_site_label_2
_geom_torsion_atom_site_label_3
_geom_torsion_atom_site_label_4
_geom_torsion
_geom_torsion_site_symmetry_1
_geom_torsion_site_symmetry_2
_geom_torsion_site_symmetry_3
_geom_torsion_site_symmetry_4
_geom_torsion_publ_flag
Cl1 C11 C12 C13 -179.9(3) . . . . ?
N1 C1 C2 C3 -178.9(4) . . . . ?
N1 C7 C8 C9 -152.2(4) . . . . ?
N1 C7 C8 C13 27.4(5) . . . . ?
N2 C1 C2 C3 1.8(6) . . . . ?
N2 C6 C7 N1 0.2(4) . . . . ?
N2 C6 C7 C8 179.4(3) . . . . ?
C1 N1 C7 C6 -0.3(4) . . . . ?
C1 N1 C7 C8 -179.5(3) . . . . ?
C1 N2 C5 C4 0.0(5) . . . . ?
C1 N2 C6 C7 0.0(4) . . . . ?
C1 N2 C6 C14 177.3(3) . . . . ?
C1 C2 C3 C4 -1.0(6) . . . . ?
C2 C3 C4 C5 -0.5(6) . . . . ?
C3 C4 C5 N2 1.0(6) . . . . ?
C5 N2 C1 N1 179.2(3) . . . . ?
C5 N2 C1 C2 -1.4(5) . . . . ?
C5 N2 C6 C7 -179.3(3) . . . . ?
C5 N2 C6 C14 -2.0(5) . . . . ?
C6 N2 C1 N1 -0.1(4) . . . . ?
C6 N2 C1 C2 179.3(3) . . . . ?
C6 N2 C5 C4 179.1(4) . . . . ?
C6 C7 C8 C9 28.7(5) . . . . ?
C6 C7 C8 C13 -151.7(4) . . . . ?
C7 N1 C1 N2 0.2(4) . . . . ?
C7 N1 C1 C2 -179.1(4) . . . . ?
C7 C8 C9 C10 -179.6(4) . . . . ?
C7 C8 C13 C12 -179.9(3) . . . . ?
C8 C9 C10 C11 -0.3(6) . . . . ?
C9 C8 C13 C12 -0.2(5) . . . . ?
C9 C10 C11 Cl1 -179.6(3) . . . . ?
C9 C10 C11 C12 -0.8(6) . . . . ?
C10 C11 C12 C13 1.3(6) . . . . ?
C11 C12 C13 C8 -0.8(6) . . . . ?
C13 C8 C9 C10 0.8(6) . . . . ?
C14 C6 C7 N1 -176.6(4) . . . . ?
C14 C6 C7 C8 2.6(6) . . . . ?
Cl2 C25 C26 C27 179.4(3) . . . . ?
N3 C15 C16 C17 -179.5(4) . . . . ?
N3 C21 C22 C23 26.6(5) . . . . ?
N3 C21 C22 C27 -152.7(4) . . . . ?
N4 C15 C16 C17 0.9(6) . . . . ?
N4 C20 C21 N3 0.5(4) . . . . ?
N4 C20 C21 C22 179.0(3) . . . . ?
C15 N3 C21 C20 -0.7(4) . . . . ?
C15 N3 C21 C22 -179.3(3) . . . . ?
C15 N4 C19 C18 -0.4(5) . . . . ?
C15 N4 C20 C21 -0.2(4) . . . . ?
C15 N4 C20 C28 176.6(3) . . . . ?
C15 C16 C17 C18 -0.9(7) . . . . ?
C16 C17 C18 C19 0.1(7) . . . . ?
C17 C18 C19 N4 0.5(6) . . . . ?
C19 N4 C15 N3 -179.9(3) . . . . ?
C19 N4 C15 C16 -0.3(5) . . . . ?
C19 N4 C20 C21 179.4(3) . . . . ?
C19 N4 C20 C28 -3.8(6) . . . . ?
C20 N4 C15 N3 -0.3(4) . . . . ?
C20 N4 C15 C16 179.4(4) . . . . ?
C20 N4 C19 C18 -180.0(4) . . . . ?
C20 C21 C22 C23 -151.7(4) . . . . ?
C20 C21 C22 C27 29.0(5) . . . . ?
C21 N3 C15 N4 0.6(4) . . . . ?
C21 N3 C15 C16 -179.0(4) . . . . ?
C21 C22 C23 C24 179.9(3) . . . . ?
C21 C22 C27 C26 -179.5(3) . . . . ?
C22 C23 C24 C25 -0.7(6) . . . . ?
C23 C22 C27 C26 1.2(6) . . . . ?
C23 C24 C25 Cl2 -179.0(3) . . . . ?
C23 C24 C25 C26 1.7(6) . . . . ?
C24 C25 C26 C27 -1.3(6) . . . . ?
C25 C26 C27 C22 -0.2(6) . . . . ?
C27 C22 C23 C24 -0.7(5) . . . . ?
C28 C20 C21 N3 -175.7(4) . . . . ?
C28 C20 C21 C22 2.8(6) . . . . ?
